data_1574512
loop_
_publ_author_name
'W\"ust, Leonie'
'Scheuring, Lea'
'Wellnitz, Tim'
'Radacki, Krzysztof'
'Braunschweig, Holger'

_publ_section_title
;
 Alkali metal salts of 1,2,3-benzodiazaborines: platforms for late-stage
 N-functionalization and metal complexation
;
_journal_issue 22
_journal_name_full 'Chemical Science'
_journal_page_first 9934
_journal_page_last 9942
_journal_paper_doi 10.1039/D5SC01395J
_journal_volume 16
_journal_year 2025
_chemical_formula_moiety 'C17 H19 B N2'
_chemical_formula_sum 'C17 H19 B N2'
_chemical_formula_weight 262.15
_space_group_crystal_system triclinic
_space_group_IT_number 2
_space_group_name_Hall '-P 1'
_space_group_name_H-M_alt 'P -1'
_atom_sites_solution_hydrogens geom
_atom_sites_solution_primary dual
_atom_sites_solution_secondary difmap
_audit_creation_date 2023-11-07
_audit_creation_method 'CIF-fill 1.4o (K.Radacki, 2005-23)'
_audit_update_record
;
2025-02-20 deposited with the CCDC.	2025-04-21 downloaded from the CCDC.
;
_cell_angle_alpha 119.224(2)
_cell_angle_beta 97.4680(10)
_cell_angle_gamma 92.8740(10)
_cell_formula_units_Z 6
_cell_length_a 12.25790(10)
_cell_length_b 14.7917(2)
_cell_length_c 14.9932(3)
_cell_measurement_reflns_used 22770
_cell_measurement_temperature 100(2)
_cell_measurement_theta_max 72.1180
_cell_measurement_theta_min 3.4030
_cell_volume 2332.00(8)
_computing_cell_refinement 'CrysAlisPro 1.171.43.89a (Rigaku OD, 2023)'
_computing_data_collection
;
 CrysAlisPro system (CCD 43.76a 64-bit (release 21-06-2023))
;
_computing_data_reduction 'CrysAlisPro 1.171.43.89a (Rigaku OD, 2023)'
_computing_molecular_graphics 'ShelXLe (Huebschle et all, 2011)'
_computing_publication_material 'SHELXL-2018/3 (Sheldrick, 2018)'
_computing_structure_refinement 'SHELXL-2018/3 (Sheldrick, 2018)'
_computing_structure_solution 'SHELXT 2018/2 (Sheldrick, 2018)''
_diffrn_ambient_environment N~2~
_diffrn_ambient_temperature 100(2)
_diffrn_detector HPA
_diffrn_detector_area_resol_mean 10.0
_diffrn_detector_type 'HyPix Arc150'
_diffrn_measured_fraction_theta_full 0.993
_diffrn_measured_fraction_theta_max 0.948
_diffrn_measurement_details
;
 List of Runs (angles in degrees, time in seconds):
 --------------------------------------------------------------------------
  1  \w    -91.00 -56.00   0.50    0.82    --  -42.00 -48.00 109.82   70
  2  \w   -102.00 -67.00   0.50    0.82    --  -54.00 -51.00 -94.51   70
  3  \w   -102.00 -67.00   0.50    0.82    --  -54.00 -52.00 160.50   70
  4  \w   -104.00 -67.00   0.50    0.82    --  -54.00 -44.00 -55.78   74
  5  \w   -103.00 -68.00   0.50    0.82    --  -54.00 -50.00  25.91   70
  6  \w   -107.00 -72.00   0.50    0.82    --  -58.00 -50.00-160.23   70
  7  \w     20.00  86.00   0.50    0.82    --   58.45-126.00 -30.00  132
  8  \w   -111.00 -76.00   0.50    0.82    --  -62.00 -48.00-125.52   70
  9  \w   -115.00 -80.00   0.50    0.82    --  -66.00 -48.00  72.81   70
 10  \w   -119.00 -84.00   0.50    0.82    --  -70.00 -47.00 136.21   70
 11  \w   -120.00 -86.00   0.50    0.82    --  -74.00 -59.00  17.09   68
 12  \w   -124.00 -86.00   0.50    0.82    --  -74.00 -43.00  97.84   76
 13  \w   -124.00 -87.00   0.50    0.82    --  -74.00 -44.00 -18.00   74
 14  \w    -92.00 -31.00   0.50    0.82    --  -76.37 112.00 -90.00  122
 15  \w    -97.00 -32.00   0.50    0.82    --  -78.00 114.00 -52.04  130
 16  \w    -97.00 -32.00   0.50    0.82    --  -78.00 114.00-168.28  130
 17  \w    -97.00 -32.00   0.50    0.82    --  -78.00 114.00  47.30  130
 18  \w    -97.00 -33.00   0.50    0.82    --  -79.50 115.00-139.74  128
 19  \w   -128.00 -93.00   0.50    0.82    --  -79.50 -50.00 162.12   70
 20  \w   -126.00 -93.00   0.50    0.82    --  -79.50-120.00-161.22   66
 21  \w   -126.00 -92.00   0.50    0.82    --  -79.50-123.00 -29.36   68
 22  \w   -126.00 -93.00   0.50    0.82    --  -79.50-121.00 177.05   66
 23  \w    -97.00 -33.00   0.50    0.82    --  -79.50 115.00 -32.82  128
 24  \w   -126.00 -93.00   0.50    0.82    --  -79.50-121.00-118.69   66
 25  \w    -97.00 -33.00   0.50    0.82    --  -79.50 116.00  96.57  128
 26  \w   -126.00 -93.00   0.50    0.82    --  -79.50-121.00 168.22   66
 27  \w   -130.00 -91.00   0.50    0.82    --  -79.50 -41.00  37.60   78
 28  \w   -128.00 -93.00   0.50    0.82    --  -79.50 -50.00-164.30   70
 29  \w   -125.00 -91.00   0.50    0.82    --  -79.50 -60.00 125.92   68
 30  \w   -130.00 -91.00   0.50    0.82    --  -79.50 -40.00 -99.13   78
 31  \w   -129.00 -93.00   0.50    0.82    --  -79.50 -47.00-175.75   72
 32  \w   -127.00 -92.00   0.50    0.82    --  -79.50 -53.00-128.34   70
 33  \w   -126.00 -92.00   0.50    0.82    --  -79.50-123.00 -57.92   68
 34  \w   -126.00 -93.00   0.50    0.82    --  -79.50-120.00  43.51   66
 35  \w   -130.00 -92.00   0.50    0.82    --  -79.50 -42.00  15.56   76
 36  \w   -126.00 -93.00   0.50    0.82    --  -79.50-121.00 -96.39   66
 37  \w     40.00  90.00   0.50    0.82    --   82.26 -95.00 -60.00  100
 38  \w     40.00  90.00   0.50    0.82    --   82.26 -95.00-150.00  100
 39  \w     40.00  90.00   0.50    0.82    --   82.26 -95.00 -30.00  100
 40  \w     37.00  93.00   0.50    0.82    --   82.26-112.00   0.00  112
 41  \w     40.00  90.00   0.50    0.82    --   82.26 -95.00  30.00  100
 42  \w     40.00  90.00   0.50    0.82    --   82.26 -95.00-180.00  100
 43  \w     40.00  90.00   0.50    0.82    --   82.26 -95.00 120.00  100
 44  \w     37.00  93.00   0.50    0.82    --   82.26-112.00  30.00  112
 45  \w     43.00  92.00   0.50    0.82    --   85.25 -96.00  81.80   98
 46  \w     42.00  93.00   0.50    0.82    --   85.25 -98.00 168.65  102
 47  \w     42.00  93.00   0.50    0.82    --   85.25 -97.00  55.71  102
 48  \w     21.00  49.00   0.50    0.82    --   10.00  62.00-165.58   56
 49  \w    -54.00 -27.00   0.50    0.82    --  -14.00 -54.00 -64.60   54
 50  \w    -40.00  -8.00   0.50    0.82    --  -18.00 118.00-168.37   64
 51  \w    -70.00 -35.00   0.50    0.82    --  -22.00 -51.00  25.68   70
 52  \w     34.00  60.00   0.50    0.82    --   22.00  59.00-136.49   52
 53  \w     34.00  60.00   0.50    0.82    --   22.00  59.00 -89.23   52
 54  \w     34.00  60.00   0.50    0.82    --   22.00  58.00  26.37   52
 55  \w   -119.00 -84.00   0.50    0.82    --  -70.00 -48.00 -61.65   70
 56  \w   -121.00 -86.00   0.50    0.82    --  -74.00 -57.00 -88.39   70
 57  \w   -121.00 -86.00   0.50    0.82    --  -74.00 -58.00 -65.84   70
 58  \w   -121.00 -86.00   0.50    0.82    --  -74.00 -56.00  68.74   70
 59  \w   -121.00 -86.00   0.50    0.82    --  -74.00 -57.00 132.37   70
 60  \w   -121.00 -86.00   0.50    0.82    --  -74.00 -57.00-120.16   70
 61  \w   -127.00 -40.00   0.50    0.82    --  -76.37 -15.00  30.00  174
 62  \w    -92.00 -31.00   0.50    0.82    --  -76.37 112.00 150.00  122
 63  \w   -124.00 -89.00   0.50    0.82    --  -78.00 -61.00 -22.18   70
 64  \w   -126.00 -92.00   0.50    0.82    --  -79.50-123.00  76.52   68
 65  \w   -126.00 -93.00   0.50    0.82    --  -79.50-121.00 135.81   66
 66  \w   -126.00 -93.00   0.50    0.82    --  -79.50-120.00  25.28   66
 67  \w    -97.00 -33.00   0.50    0.82    --  -79.50 115.00  15.51  128
 68  \w   -126.00 -93.00   0.50    0.82    --  -79.50-121.00   2.13   66
;
_diffrn_measurement_device 'four-circle diffractometer'
_diffrn_measurement_device_type 'Rigaku XtaLAB Synergy-R'
_diffrn_measurement_method '\w scans'
_diffrn_orient_matrix_type
;
 CrysAlisPro convention (1999,Acta A55,543-557)
;
_diffrn_orient_matrix_UB_11 -0.0487188000
_diffrn_orient_matrix_UB_12 0.0219039000
_diffrn_orient_matrix_UB_13 -0.0865331000
_diffrn_orient_matrix_UB_21 -0.0855106000
_diffrn_orient_matrix_UB_22 0.0608266000
_diffrn_orient_matrix_UB_23 0.0655656000
_diffrn_orient_matrix_UB_31 0.0816265000
_diffrn_orient_matrix_UB_32 0.1015493000
_diffrn_orient_matrix_UB_33 0.0502444000
_diffrn_radiation_monochromator 'multi-layer mirror'
_diffrn_radiation_probe x-ray
_diffrn_radiation_type CuK\a
_diffrn_radiation_wavelength 1.54184
_diffrn_radiation_xray_symbol K-L~2,3~
_diffrn_reflns_av_R_equivalents 0.0341
_diffrn_reflns_av_unetI/netI 0.0206
_diffrn_reflns_Laue_measured_fraction_full 0.993
_diffrn_reflns_Laue_measured_fraction_max 0.948
_diffrn_reflns_limit_h_max 15
_diffrn_reflns_limit_h_min -15
_diffrn_reflns_limit_k_max 18
_diffrn_reflns_limit_k_min -17
_diffrn_reflns_limit_l_max 18
_diffrn_reflns_limit_l_min -18
_diffrn_reflns_number 53716
_diffrn_reflns_point_group_measured_fraction_full 0.993
_diffrn_reflns_point_group_measured_fraction_max 0.948
_diffrn_reflns_theta_full 67.684
_diffrn_reflns_theta_max 75.182
_diffrn_reflns_theta_min 3.432
_diffrn_source 'rotating-anode X-ray tube'
_diffrn_source_type 'PhotonJet-R X-ray Source'
_exptl_absorpt_coefficient_mu 0.496
_exptl_absorpt_correction_T_max 1.000
_exptl_absorpt_correction_T_min 0.633
_exptl_absorpt_correction_type gaussian
_exptl_absorpt_process_details
;
 CrysAlisPro 1.171.43.89a (Rigaku Oxford Diffraction, 2023) Numerical 
 absorption correction based on gaussian integration over a multifaceted 
 crystal model Empirical absorption correction using spherical harmonics, 
 implemented in SCALE3 ABSPACK scaling algorithm.
;
_exptl_crystal_colour colourless
_exptl_crystal_density_diffrn 1.120
_exptl_crystal_description needle
_exptl_crystal_F_000 840
_exptl_crystal_preparation
;
 For data collection the crystal was immersed in a film of perfluoropolyether 
 oil, mounted on a polyimide loop and transferred to stream of cold nitrogen 
 (Oxford Cryostream 800).
;
_exptl_crystal_size_max 0.340
_exptl_crystal_size_mid 0.070
_exptl_crystal_size_min 0.050
_refine_diff_density_max 0.813
_refine_diff_density_min -0.301
_refine_diff_density_rms 0.073
_refine_ls_extinction_method none
_refine_ls_goodness_of_fit_ref 1.046
_refine_ls_hydrogen_treatment constr
_refine_ls_matrix_type full
_refine_ls_number_parameters 553
_refine_ls_number_reflns 9136
_refine_ls_number_restraints 0
_refine_ls_restrained_S_all 1.046
_refine_ls_R_factor_all 0.0716
_refine_ls_R_factor_gt 0.0606
_refine_ls_shift/su_max 0.000
_refine_ls_shift/su_mean 0.000
_refine_ls_structure_factor_coef Fsqd
_refine_ls_weighting_details
;
 w=1/[\s^2^(Fo^2^)+(0.1148P)^2^+1.3730P] where P=(Fo^2^+2Fc^2^)/3
;
_refine_ls_weighting_scheme calc
_refine_ls_wR_factor_gt 0.1838
_refine_ls_wR_factor_ref 0.1973
_reflns_Friedel_coverage 0.000
_reflns_number_gt 7516
_reflns_number_total 9136
_reflns_threshold_expression 'I > 2\s(I)'
_cod_data_source_file d5sc01395j2.cif
_cod_data_source_block 6-H
_cod_depositor_comments 'Adding full bibliography for 1574505--1574520.cif.'
_cod_original_cell_volume 2331.99(7)
_cod_database_code 1574512
_shelx_shelxl_version_number 2018/3
_shelx_space_group_comment
;
 The symmetry employed for this shelxl refinement is uniquely defined by the 
 following loop, which should always be used as a source of symmetry 
 information in preference to the above space-group names. They are only 
 intended as comments.
;
_shelx_estimated_absorpt_t_min 0.849
_shelx_estimated_absorpt_t_max 0.976
_spezial-alerts:
;
 PLAT097:
 
 _vrf_PLAT097_2_B
 
 PROBLEM: Large Reported Max. (Positive) Residual Density 0.83 from C4_6
 RESPONSE: Due to the synthesis of durylbromide is a twofold bromination as side product possible.
 Small amounts of entrained dibromoduryl impurities lead to residual density at the para carbon atom.
;

loop_
_space_group_symop_operation_xyz
'x, y, z'
'-x, -y, -z'

loop_
_atom_site_label
_atom_site_type_symbol
_atom_site_fract_x
_atom_site_fract_y
_atom_site_fract_z
_atom_site_U_iso_or_equiv
_atom_site_adp_type
_atom_site_occupancy
_atom_site_site_symmetry_order
_atom_site_calc_flag
_atom_site_refinement_flags_posn
_atom_site_refinement_flags_adp
_atom_site_refinement_flags_occupancy
_atom_site_disorder_assembly
_atom_site_disorder_group
N1_1 N 0.77294(14) 0.67251(13) 0.58884(13) 0.0300(4) Uani 1 1 d . . . . .
H1_1 H 0.764712 0.622133 0.603648 0.036 Uiso 1 1 calc R U . . .
C1_1 C 0.76991(17) 0.71654(16) 0.46263(15) 0.0306(4) Uani 1 1 d . . . . .
H1A_1 H 0.757965 0.696325 0.391110 0.037 Uiso 1 1 calc R U . . .
B1_1 B 0.80065(18) 0.77429(18) 0.67317(18) 0.0275(4) Uani 1 1 d . . . . .
N2_1 N 0.75723(15) 0.64300(13) 0.48526(13) 0.0321(4) Uani 1 1 d . . . . .
C2_1 C 0.80053(15) 0.82623(16) 0.53638(16) 0.0280(4) Uani 1 1 d . . . . .
C3_1 C 0.81410(17) 0.89971(17) 0.50366(17) 0.0332(4) Uani 1 1 d . . . . .
H3_1 H 0.801471 0.877502 0.431661 0.040 Uiso 1 1 calc R U . . .
C4_1 C 0.84558(18) 1.00353(17) 0.57548(18) 0.0361(5) Uani 1 1 d . . . . .
H4_1 H 0.854568 1.052984 0.553029 0.043 Uiso 1 1 calc R U . . .
C5_1 C 0.86449(17) 1.03678(17) 0.68182(18) 0.0355(5) Uani 1 1 d . . . . .
H5_1 H 0.887575 1.108538 0.731118 0.043 Uiso 1 1 calc R U . . .
C6_1 C 0.84982(16) 0.96616(16) 0.71514(16) 0.0309(4) Uani 1 1 d . . . . .
H6_1 H 0.861553 0.989907 0.787472 0.037 Uiso 1 1 calc R U . . .
C7_1 C 0.81768(15) 0.85916(15) 0.64368(15) 0.0272(4) Uani 1 1 d . . . . .
C1_2 C 0.81237(16) 0.79240(15) 0.78710(15) 0.0270(4) Uani 1 1 d . . . . .
C2_2 C 0.71684(16) 0.79353(14) 0.83070(15) 0.0275(4) Uani 1 1 d . . . . .
C3_2 C 0.72722(17) 0.80776(15) 0.93110(16) 0.0307(4) Uani 1 1 d . . . . .
C4_2 C 0.83296(18) 0.81848(17) 0.98528(16) 0.0344(5) Uani 1 1 d . . . . .
H4_2 H 0.840153 0.827754 1.053195 0.041 Uiso 1 1 calc R U . . .
C5_2 C 0.92841(18) 0.81605(18) 0.94327(16) 0.0363(5) Uani 1 1 d . . . . .
C6_2 C 0.91821(17) 0.80419(16) 0.84425(16) 0.0314(4) Uani 1 1 d . . . . .
C7_2 C 0.60293(17) 0.77752(18) 0.76840(17) 0.0346(5) Uani 1 1 d . . . . .
H7A_2 H 0.558189 0.829054 0.812252 0.052 Uiso 1 1 calc R U . . .
H7B_2 H 0.566551 0.706946 0.743990 0.052 Uiso 1 1 calc R U . . .
H7C_2 H 0.610287 0.786196 0.708610 0.052 Uiso 1 1 calc R U . . .
C8_2 C 0.62747(18) 0.81018(18) 0.98155(17) 0.0373(5) Uani 1 1 d . . . . .
H8A_2 H 0.652446 0.830014 1.054264 0.056 Uiso 1 1 calc R U . . .
H8B_2 H 0.583676 0.740812 0.944740 0.056 Uiso 1 1 calc R U . . .
H8C_2 H 0.581646 0.861281 0.978323 0.056 Uiso 1 1 calc R U . . .
C9_2 C 1.0407(2) 0.8252(3) 1.00461(19) 0.0536(7) Uani 1 1 d . . . . .
H9A_2 H 1.074826 0.761799 0.966275 0.080 Uiso 1 1 calc R U . . .
H9B_2 H 1.031478 0.833718 1.072155 0.080 Uiso 1 1 calc R U . . .
H9C_2 H 1.088442 0.885958 1.015150 0.080 Uiso 1 1 calc R U . . .
C10_2 C 1.02106(18) 0.8023(2) 0.79788(18) 0.0417(5) Uani 1 1 d . . . . .
H10A_2 H 1.071766 0.866909 0.843967 0.062 Uiso 1 1 calc R U . . .
H10B_2 H 1.000062 0.796719 0.729845 0.062 Uiso 1 1 calc R U . . .
H10C_2 H 1.058007 0.742199 0.789768 0.062 Uiso 1 1 calc R U . . .
N1_3 N 0.70879(14) 0.41950(13) 0.31958(13) 0.0303(4) Uani 1 1 d . . . . .
H1_3 H 0.719452 0.485252 0.369512 0.036 Uiso 1 1 calc R U . . .
C1_3 C 0.69048(17) 0.24873(16) 0.27685(16) 0.0317(4) Uani 1 1 d . . . . .
H1A_3 H 0.688096 0.197406 0.297499 0.038 Uiso 1 1 calc R U . . .
B1_3 B 0.69857(17) 0.40149(18) 0.21773(17) 0.0268(4) Uani 1 1 d . . . . .
N2_3 N 0.70397(15) 0.34562(13) 0.34984(13) 0.0324(4) Uani 1 1 d . . . . .
C2_3 C 0.67875(15) 0.21163(15) 0.16704(15) 0.0285(4) Uani 1 1 d . . . . .
C3_3 C 0.66656(18) 0.10421(16) 0.09503(17) 0.0345(5) Uani 1 1 d . . . . .
H3_3 H 0.666263 0.054958 0.118386 0.041 Uiso 1 1 calc R U . . .
C4_3 C 0.65507(19) 0.07046(17) -0.00925(17) 0.0371(5) Uani 1 1 d . . . . .
H4_3 H 0.647175 -0.002207 -0.057923 0.045 Uiso 1 1 calc R U . . .
C5_3 C 0.65493(18) 0.14300(17) -0.04423(16) 0.0348(5) Uani 1 1 d . . . . .
H5_3 H 0.646414 0.119209 -0.116469 0.042 Uiso 1 1 calc R U . . .
C6_3 C 0.66710(16) 0.24844(16) 0.02595(15) 0.0285(4) Uani 1 1 d . . . . .
H6_3 H 0.666396 0.296914 0.001607 0.034 Uiso 1 1 calc R U . . .
C7_3 C 0.68057(15) 0.28524(15) 0.13316(15) 0.0262(4) Uani 1 1 d . . . . .
C1_4 C 0.70800(15) 0.49750(15) 0.19870(14) 0.0254(4) Uani 1 1 d . . . . .
C2_4 C 0.61165(16) 0.53674(15) 0.17782(15) 0.0276(4) Uani 1 1 d . . . . .
C3_4 C 0.61971(16) 0.62105(16) 0.15965(16) 0.0301(4) Uani 1 1 d . . . . .
C4_4 C 0.72430(17) 0.66573(16) 0.16424(16) 0.0308(4) Uani 1 1 d . . . . .
H4_4 H 0.729757 0.722682 0.151661 0.037 Uiso 1 1 calc R U . . .
C5_4 C 0.82141(16) 0.62998(16) 0.18662(15) 0.0298(4) Uani 1 1 d . . . . .
C6_4 C 0.81300(16) 0.54479(15) 0.20328(14) 0.0270(4) Uani 1 1 d . . . . .
C7_4 C 0.49876(17) 0.48950(17) 0.17630(18) 0.0355(5) Uani 1 1 d . . . . .
H7A_4 H 0.461621 0.543865 0.226914 0.053 Uiso 1 1 calc R U . . .
H7B_4 H 0.507450 0.434509 0.194254 0.053 Uiso 1 1 calc R U . . .
H7C_4 H 0.453988 0.459486 0.106754 0.053 Uiso 1 1 calc R U . . .
C8_4 C 0.51696(19) 0.66310(19) 0.1354(2) 0.0413(5) Uani 1 1 d . . . . .
H8A_4 H 0.538453 0.720200 0.123081 0.062 Uiso 1 1 calc R U . . .
H8B_4 H 0.477326 0.689219 0.194254 0.062 Uiso 1 1 calc R U . . .
H8C_4 H 0.468475 0.607123 0.073282 0.062 Uiso 1 1 calc R U . . .
C9_4 C 0.93247(18) 0.68326(19) 0.1924(2) 0.0413(5) Uani 1 1 d . . . . .
H9A_4 H 0.971601 0.632784 0.140425 0.062 Uiso 1 1 calc R U . . .
H9B_4 H 0.976733 0.710762 0.261844 0.062 Uiso 1 1 calc R U . . .
H9C_4 H 0.921214 0.740855 0.178843 0.062 Uiso 1 1 calc R U . . .
C10_4 C 0.91764(17) 0.50461(18) 0.22704(18) 0.0364(5) Uani 1 1 d . . . . .
H10A_4 H 0.961753 0.488044 0.172212 0.055 Uiso 1 1 calc R U . . .
H10B_4 H 0.897824 0.441475 0.230425 0.055 Uiso 1 1 calc R U . . .
H10C_4 H 0.961111 0.558289 0.293879 0.055 Uiso 1 1 calc R U . . .
N1_5 N 0.73293(14) 0.40042(13) 0.57292(13) 0.0309(4) Uani 1 1 d . . . . .
H1_5 H 0.717938 0.384399 0.507482 0.037 Uiso 1 1 calc R U . . .
C1_5 C 0.77988(17) 0.52903(16) 0.74235(16) 0.0305(4) Uani 1 1 d . . . . .
H1A_5 H 0.797238 0.601145 0.792754 0.037 Uiso 1 1 calc R U . . .
B1_5 B 0.72899(17) 0.31658(18) 0.59232(18) 0.0272(4) Uani 1 1 d . . . . .
N2_5 N 0.75784(15) 0.50512(13) 0.64577(13) 0.0331(4) Uani 1 1 d . . . . .
C2_5 C 0.78043(15) 0.45644(15) 0.78009(15) 0.0267(4) Uani 1 1 d . . . . .
C3_5 C 0.80524(17) 0.49154(17) 0.88743(16) 0.0315(4) Uani 1 1 d . . . . .
H3_5 H 0.821600 0.564209 0.936077 0.038 Uiso 1 1 calc R U . . .
C4_5 C 0.80569(17) 0.42040(18) 0.92153(16) 0.0341(5) Uani 1 1 d . . . . .
H4_5 H 0.821828 0.444121 0.993801 0.041 Uiso 1 1 calc R U . . .
C5_5 C 0.78241(17) 0.31293(17) 0.84989(16) 0.0316(4) Uani 1 1 d . . . . .
H5_5 H 0.784255 0.264137 0.873828 0.038 Uiso 1 1 calc R U . . .
C6_5 C 0.75694(15) 0.27792(16) 0.74528(15) 0.0277(4) Uani 1 1 d . . . . .
H6_5 H 0.740032 0.205056 0.697561 0.033 Uiso 1 1 calc R U . . .
C7_5 C 0.75562(15) 0.34874(15) 0.70804(15) 0.0257(4) Uani 1 1 d . . . . .
C1_6 C 0.69942(16) 0.20066(15) 0.49871(14) 0.0257(4) Uani 1 1 d . . . . .
C2_6 C 0.78188(16) 0.14875(15) 0.44261(15) 0.0273(4) Uani 1 1 d . . . . .
C3_6 C 0.75523(17) 0.04624(16) 0.35962(15) 0.0302(4) Uani 1 1 d . . . . .
C4_6 C 0.64711(17) -0.00308(16) 0.33477(16) 0.0320(4) Uani 1 1 d . . . . .
H4_6 H 0.629214 -0.072823 0.278602 0.038 Uiso 1 1 calc R U . . .
C5_6 C 0.56424(17) 0.04610(16) 0.38925(16) 0.0321(4) Uani 1 1 d . . . . .
C6_6 C 0.59058(16) 0.14898(16) 0.47146(15) 0.0291(4) Uani 1 1 d . . . . .
C7_6 C 0.89889(17) 0.20405(17) 0.47182(17) 0.0355(5) Uani 1 1 d . . . . .
H7A_6 H 0.951819 0.157021 0.473114 0.053 Uiso 1 1 calc R U . . .
H7B_6 H 0.908304 0.266582 0.540668 0.053 Uiso 1 1 calc R U . . .
H7C_6 H 0.912355 0.224373 0.420618 0.053 Uiso 1 1 calc R U . . .
C8_6 C 0.8411(2) -0.01170(19) 0.29764(19) 0.0421(5) Uani 1 1 d . . . . .
H8A_6 H 0.806754 -0.081782 0.242949 0.063 Uiso 1 1 calc R U . . .
H8B_6 H 0.901429 -0.017456 0.343587 0.063 Uiso 1 1 calc R U . . .
H8C_6 H 0.870821 0.026452 0.266079 0.063 Uiso 1 1 calc R U . . .
C9_6 C 0.44816(18) -0.01172(19) 0.35929(19) 0.0424(5) Uani 1 1 d . . . . .
H9A_6 H 0.427346 -0.014138 0.419098 0.064 Uiso 1 1 calc R U . . .
H9B_6 H 0.446261 -0.083077 0.301904 0.064 Uiso 1 1 calc R U . . .
H9C_6 H 0.395780 0.024644 0.337476 0.064 Uiso 1 1 calc R U . . .
C10_6 C 0.50106(18) 0.20472(19) 0.53021(18) 0.0400(5) Uani 1 1 d . . . . .
H10A_6 H 0.468231 0.164198 0.558106 0.060 Uiso 1 1 calc R U . . .
H10B_6 H 0.443383 0.211846 0.483088 0.060 Uiso 1 1 calc R U . . .
H10C_6 H 0.533612 0.274181 0.587456 0.060 Uiso 1 1 calc R U . . .

loop_
_atom_site_aniso_label
_atom_site_aniso_U_11
_atom_site_aniso_U_22
_atom_site_aniso_U_33
_atom_site_aniso_U_23
_atom_site_aniso_U_13
_atom_site_aniso_U_12
N1_1 0.0389(9) 0.0281(8) 0.0257(8) 0.0157(7) 0.0053(7) 0.0032(7)
C1_1 0.0345(10) 0.0332(11) 0.0259(10) 0.0157(9) 0.0058(8) 0.0071(8)
B1_1 0.0237(10) 0.0290(11) 0.0299(11) 0.0147(9) 0.0052(8) 0.0044(8)
N2_1 0.0403(10) 0.0295(9) 0.0254(8) 0.0132(7) 0.0043(7) 0.0042(7)
C2_1 0.0249(9) 0.0316(10) 0.0318(10) 0.0186(9) 0.0062(7) 0.0065(8)
C3_1 0.0340(10) 0.0381(11) 0.0346(11) 0.0235(10) 0.0056(8) 0.0064(9)
C4_1 0.0368(11) 0.0349(11) 0.0457(12) 0.0280(10) 0.0037(9) 0.0033(9)
C5_1 0.0327(11) 0.0288(10) 0.0438(12) 0.0186(10) 0.0017(9) 0.0018(8)
C6_1 0.0299(10) 0.0287(10) 0.0308(10) 0.0133(9) 0.0016(8) 0.0038(8)
C7_1 0.0233(9) 0.0300(10) 0.0292(10) 0.0157(8) 0.0040(7) 0.0039(7)
C1_2 0.0290(10) 0.0230(9) 0.0267(9) 0.0113(8) 0.0033(7) 0.0014(7)
C2_2 0.0303(10) 0.0222(9) 0.0277(10) 0.0114(8) 0.0030(8) 0.0011(7)
C3_2 0.0370(11) 0.0248(10) 0.0289(10) 0.0122(8) 0.0074(8) 0.0008(8)
C4_2 0.0425(12) 0.0342(11) 0.0240(10) 0.0135(9) 0.0040(8) 0.0011(9)
C5_2 0.0347(11) 0.0398(12) 0.0288(10) 0.0148(9) -0.0005(8) 0.0007(9)
C6_2 0.0310(10) 0.0329(11) 0.0294(10) 0.0154(9) 0.0040(8) 0.0015(8)
C7_2 0.0301(10) 0.0398(12) 0.0330(11) 0.0182(9) 0.0036(8) 0.0014(9)
C8_2 0.0409(12) 0.0383(12) 0.0351(11) 0.0194(10) 0.0114(9) 0.0009(9)
C9_2 0.0422(13) 0.080(2) 0.0356(13) 0.0292(13) -0.0023(10) 0.0042(13)
C10_2 0.0302(11) 0.0586(15) 0.0382(12) 0.0259(11) 0.0054(9) 0.0053(10)
N1_3 0.0379(9) 0.0257(8) 0.0255(8) 0.0125(7) 0.0020(7) 0.0008(7)
C1_3 0.0351(10) 0.0305(10) 0.0328(10) 0.0200(9) -0.0004(8) 0.0015(8)
B1_3 0.0217(10) 0.0320(11) 0.0281(11) 0.0160(9) 0.0046(8) 0.0040(8)
N2_3 0.0403(10) 0.0315(9) 0.0267(8) 0.0173(8) 0.0006(7) 0.0012(7)
C2_3 0.0253(9) 0.0299(10) 0.0307(10) 0.0161(9) 0.0024(7) 0.0028(8)
C3_3 0.0399(11) 0.0291(10) 0.0355(11) 0.0174(9) 0.0041(9) 0.0047(9)
C4_3 0.0438(12) 0.0269(10) 0.0352(11) 0.0120(9) 0.0048(9) 0.0044(9)
C5_3 0.0393(11) 0.0350(11) 0.0268(10) 0.0128(9) 0.0070(8) 0.0041(9)
C6_3 0.0276(9) 0.0316(10) 0.0285(10) 0.0164(8) 0.0059(7) 0.0041(8)
C7_3 0.0215(9) 0.0309(10) 0.0282(10) 0.0164(8) 0.0038(7) 0.0037(7)
C1_4 0.0270(9) 0.0263(9) 0.0205(9) 0.0100(8) 0.0036(7) 0.0026(7)
C2_4 0.0261(9) 0.0282(10) 0.0267(9) 0.0125(8) 0.0045(7) 0.0023(7)
C3_4 0.0286(10) 0.0317(10) 0.0305(10) 0.0157(9) 0.0054(8) 0.0059(8)
C4_4 0.0351(10) 0.0282(10) 0.0317(10) 0.0167(9) 0.0072(8) 0.0032(8)
C5_4 0.0297(10) 0.0306(10) 0.0277(10) 0.0135(8) 0.0065(8) 0.0005(8)
C6_4 0.0258(9) 0.0289(10) 0.0240(9) 0.0117(8) 0.0039(7) 0.0027(7)
C7_4 0.0264(10) 0.0373(11) 0.0471(13) 0.0242(10) 0.0071(9) 0.0042(8)
C8_4 0.0350(11) 0.0429(13) 0.0563(14) 0.0324(12) 0.0076(10) 0.0099(9)
C9_4 0.0331(11) 0.0421(13) 0.0551(14) 0.0291(11) 0.0095(10) -0.0004(9)
C10_4 0.0285(10) 0.0387(12) 0.0441(12) 0.0228(10) 0.0044(9) 0.0046(9)
N1_5 0.0386(9) 0.0289(9) 0.0247(8) 0.0139(7) 0.0023(7) 0.0024(7)
C1_5 0.0336(10) 0.0272(10) 0.0282(10) 0.0122(8) 0.0047(8) 0.0026(8)
B1_5 0.0219(10) 0.0307(11) 0.0311(11) 0.0172(10) 0.0035(8) 0.0035(8)
N2_5 0.0420(10) 0.0266(9) 0.0302(9) 0.0149(7) 0.0031(7) 0.0019(7)
C2_5 0.0228(9) 0.0306(10) 0.0263(9) 0.0134(8) 0.0061(7) 0.0042(7)
C3_5 0.0308(10) 0.0334(11) 0.0259(10) 0.0116(9) 0.0043(8) 0.0037(8)
C4_5 0.0353(11) 0.0441(12) 0.0240(10) 0.0174(9) 0.0066(8) 0.0057(9)
C5_5 0.0318(10) 0.0397(11) 0.0321(10) 0.0236(9) 0.0091(8) 0.0072(8)
C6_5 0.0247(9) 0.0305(10) 0.0295(10) 0.0158(8) 0.0064(7) 0.0032(7)
C7_5 0.0203(8) 0.0306(10) 0.0284(10) 0.0163(8) 0.0051(7) 0.0030(7)
C1_6 0.0284(9) 0.0301(10) 0.0234(9) 0.0176(8) 0.0023(7) 0.0041(7)
C2_6 0.0301(10) 0.0309(10) 0.0264(9) 0.0184(8) 0.0047(7) 0.0044(8)
C3_6 0.0369(11) 0.0315(10) 0.0267(10) 0.0172(9) 0.0075(8) 0.0074(8)
C4_6 0.0379(11) 0.0293(10) 0.0269(10) 0.0136(8) 0.0026(8) 0.0018(8)
C5_6 0.0310(10) 0.0332(11) 0.0299(10) 0.0157(9) 0.0003(8) 0.0003(8)
C6_6 0.0265(9) 0.0330(10) 0.0285(10) 0.0166(9) 0.0025(8) 0.0042(8)
C7_6 0.0310(10) 0.0380(12) 0.0382(11) 0.0187(10) 0.0102(9) 0.0041(9)
C8_6 0.0459(13) 0.0393(12) 0.0408(12) 0.0170(10) 0.0174(10) 0.0093(10)
C9_6 0.0321(11) 0.0401(13) 0.0427(13) 0.0140(10) -0.0007(9) -0.0053(9)
C10_6 0.0276(10) 0.0421(12) 0.0412(12) 0.0142(10) 0.0055(9) 0.0030(9)

loop_
_atom_type_symbol
_atom_type_description
_atom_type_scat_dispersion_real
_atom_type_scat_dispersion_imag
_atom_type_scat_source
C C 0.0181 0.0091 'International Tables Vol C Tables 4.2.6.8 and 6.1.1.4'
H H 0.0000 0.0000 'International Tables Vol C Tables 4.2.6.8 and 6.1.1.4'
B B 0.0090 0.0039 'International Tables Vol C Tables 4.2.6.8 and 6.1.1.4'
N N 0.0311 0.0180 'International Tables Vol C Tables 4.2.6.8 and 6.1.1.4'

loop_
_exptl_crystal_face_index_h
_exptl_crystal_face_index_k
_exptl_crystal_face_index_l
_exptl_crystal_face_perp_dist
0 -6 9 0.0308
-4 -6 -1 0.0829
4 2 5 0.0958
2 8 -8 0.0726
0 -8 -1 0.0252
0 8 1 0.0234
-8 -1 3 0.1227
8 0 -3 0.1960
0 6 -9 0.0315

loop_
_geom_angle_atom_site_label_1
_geom_angle_atom_site_label_2
_geom_angle_atom_site_label_3
_geom_angle
_geom_angle_site_symmetry_1
_geom_angle_site_symmetry_3
_geom_angle_publ_flag
N2_1 N1_1 B1_1 126.79(17) . . ?
N2_1 N1_1 H1_1 116.6 . . ?
B1_1 N1_1 H1_1 116.6 . . ?
N2_1 C1_1 C2_1 125.75(18) . . ?
N2_1 C1_1 H1A_1 117.1 . . ?
C2_1 C1_1 H1A_1 117.1 . . ?
N1_1 B1_1 C7_1 114.77(18) . . ?
N1_1 B1_1 C1_2 119.13(17) . . ?
C7_1 B1_1 C1_2 126.09(18) . . ?
C1_1 N2_1 N1_1 117.08(17) . . ?
C3_1 C2_1 C7_1 120.13(19) . . ?
C3_1 C2_1 C1_1 121.31(18) . . ?
C7_1 C2_1 C1_1 118.56(17) . . ?
C4_1 C3_1 C2_1 120.17(19) . . ?
C4_1 C3_1 H3_1 119.9 . . ?
C2_1 C3_1 H3_1 119.9 . . ?
C3_1 C4_1 C5_1 120.19(19) . . ?
C3_1 C4_1 H4_1 119.9 . . ?
C5_1 C4_1 H4_1 119.9 . . ?
C6_1 C5_1 C4_1 120.4(2) . . ?
C6_1 C5_1 H5_1 119.8 . . ?
C4_1 C5_1 H5_1 119.8 . . ?
C5_1 C6_1 C7_1 120.95(19) . . ?
C5_1 C6_1 H6_1 119.5 . . ?
C7_1 C6_1 H6_1 119.5 . . ?
C6_1 C7_1 C2_1 118.18(18) . . ?
C6_1 C7_1 B1_1 124.81(18) . . ?
C2_1 C7_1 B1_1 117.01(18) . . ?
C2_2 C1_2 C6_2 119.82(18) . . ?
C2_2 C1_2 B1_1 120.09(17) . . ?
C6_2 C1_2 B1_1 120.06(17) . . ?
C3_2 C2_2 C1_2 120.04(18) . . ?
C3_2 C2_2 C7_2 119.95(18) . . ?
C1_2 C2_2 C7_2 120.00(17) . . ?
C4_2 C3_2 C2_2 118.72(18) . . ?
C4_2 C3_2 C8_2 119.19(19) . . ?
C2_2 C3_2 C8_2 122.08(19) . . ?
C5_2 C4_2 C3_2 122.29(19) . . ?
C5_2 C4_2 H4_2 118.9 . . ?
C3_2 C4_2 H4_2 118.9 . . ?
C4_2 C5_2 C6_2 118.96(19) . . ?
C4_2 C5_2 C9_2 119.9(2) . . ?
C6_2 C5_2 C9_2 121.1(2) . . ?
C5_2 C6_2 C1_2 120.14(19) . . ?
C5_2 C6_2 C10_2 119.64(19) . . ?
C1_2 C6_2 C10_2 120.21(18) . . ?
C2_2 C7_2 H7A_2 109.5 . . ?
C2_2 C7_2 H7B_2 109.5 . . ?
H7A_2 C7_2 H7B_2 109.5 . . ?
C2_2 C7_2 H7C_2 109.5 . . ?
H7A_2 C7_2 H7C_2 109.5 . . ?
H7B_2 C7_2 H7C_2 109.5 . . ?
C3_2 C8_2 H8A_2 109.5 . . ?
C3_2 C8_2 H8B_2 109.5 . . ?
H8A_2 C8_2 H8B_2 109.5 . . ?
C3_2 C8_2 H8C_2 109.5 . . ?
H8A_2 C8_2 H8C_2 109.5 . . ?
H8B_2 C8_2 H8C_2 109.5 . . ?
C5_2 C9_2 H9A_2 109.5 . . ?
C5_2 C9_2 H9B_2 109.5 . . ?
H9A_2 C9_2 H9B_2 109.5 . . ?
C5_2 C9_2 H9C_2 109.5 . . ?
H9A_2 C9_2 H9C_2 109.5 . . ?
H9B_2 C9_2 H9C_2 109.5 . . ?
C6_2 C10_2 H10A_2 109.5 . . ?
C6_2 C10_2 H10B_2 109.5 . . ?
H10A_2 C10_2 H10B_2 109.5 . . ?
C6_2 C10_2 H10C_2 109.5 . . ?
H10A_2 C10_2 H10C_2 109.5 . . ?
H10B_2 C10_2 H10C_2 109.5 . . ?
N2_3 N1_3 B1_3 127.07(17) . . ?
N2_3 N1_3 H1_3 116.5 . . ?
B1_3 N1_3 H1_3 116.5 . . ?
N2_3 C1_3 C2_3 125.93(18) . . ?
N2_3 C1_3 H1A_3 117.0 . . ?
C2_3 C1_3 H1A_3 117.0 . . ?
N1_3 B1_3 C7_3 114.51(17) . . ?
N1_3 B1_3 C1_4 119.53(18) . . ?
C7_3 B1_3 C1_4 125.95(17) . . ?
C1_3 N2_3 N1_3 116.76(16) . . ?
C3_3 C2_3 C7_3 120.43(18) . . ?
C3_3 C2_3 C1_3 120.78(18) . . ?
C7_3 C2_3 C1_3 118.78(18) . . ?
C4_3 C3_3 C2_3 119.88(19) . . ?
C4_3 C3_3 H3_3 120.1 . . ?
C2_3 C3_3 H3_3 120.1 . . ?
C3_3 C4_3 C5_3 120.3(2) . . ?
C3_3 C4_3 H4_3 119.9 . . ?
C5_3 C4_3 H4_3 119.9 . . ?
C6_3 C5_3 C4_3 120.15(19) . . ?
C6_3 C5_3 H5_3 119.9 . . ?
C4_3 C5_3 H5_3 119.9 . . ?
C5_3 C6_3 C7_3 120.79(18) . . ?
C5_3 C6_3 H6_3 119.6 . . ?
C7_3 C6_3 H6_3 119.6 . . ?
C6_3 C7_3 C2_3 118.45(18) . . ?
C6_3 C7_3 B1_3 124.63(17) . . ?
C2_3 C7_3 B1_3 116.92(17) . . ?
C2_4 C1_4 C6_4 119.62(18) . . ?
C2_4 C1_4 B1_3 120.13(17) . . ?
C6_4 C1_4 B1_3 120.25(16) . . ?
C3_4 C2_4 C1_4 120.23(17) . . ?
C3_4 C2_4 C7_4 119.39(17) . . ?
C1_4 C2_4 C7_4 120.37(18) . . ?
C4_4 C3_4 C2_4 118.81(18) . . ?
C4_4 C3_4 C8_4 120.26(19) . . ?
C2_4 C3_4 C8_4 120.93(18) . . ?
C3_4 C4_4 C5_4 122.37(19) . . ?
C3_4 C4_4 H4_4 118.8 . . ?
C5_4 C4_4 H4_4 118.8 . . ?
C4_4 C5_4 C6_4 118.68(18) . . ?
C4_4 C5_4 C9_4 119.73(19) . . ?
C6_4 C5_4 C9_4 121.59(18) . . ?
C5_4 C6_4 C1_4 120.27(17) . . ?
C5_4 C6_4 C10_4 119.34(17) . . ?
C1_4 C6_4 C10_4 120.39(18) . . ?
C2_4 C7_4 H7A_4 109.5 . . ?
C2_4 C7_4 H7B_4 109.5 . . ?
H7A_4 C7_4 H7B_4 109.5 . . ?
C2_4 C7_4 H7C_4 109.5 . . ?
H7A_4 C7_4 H7C_4 109.5 . . ?
H7B_4 C7_4 H7C_4 109.5 . . ?
C3_4 C8_4 H8A_4 109.5 . . ?
C3_4 C8_4 H8B_4 109.5 . . ?
H8A_4 C8_4 H8B_4 109.5 . . ?
C3_4 C8_4 H8C_4 109.5 . . ?
H8A_4 C8_4 H8C_4 109.5 . . ?
H8B_4 C8_4 H8C_4 109.5 . . ?
C5_4 C9_4 H9A_4 109.5 . . ?
C5_4 C9_4 H9B_4 109.5 . . ?
H9A_4 C9_4 H9B_4 109.5 . . ?
C5_4 C9_4 H9C_4 109.5 . . ?
H9A_4 C9_4 H9C_4 109.5 . . ?
H9B_4 C9_4 H9C_4 109.5 . . ?
C6_4 C10_4 H10A_4 109.5 . . ?
C6_4 C10_4 H10B_4 109.5 . . ?
H10A_4 C10_4 H10B_4 109.5 . . ?
C6_4 C10_4 H10C_4 109.5 . . ?
H10A_4 C10_4 H10C_4 109.5 . . ?
H10B_4 C10_4 H10C_4 109.5 . . ?
N2_5 N1_5 B1_5 126.74(17) . . ?
N2_5 N1_5 H1_5 116.6 . . ?
B1_5 N1_5 H1_5 116.6 . . ?
N2_5 C1_5 C2_5 125.99(19) . . ?
N2_5 C1_5 H1A_5 117.0 . . ?
C2_5 C1_5 H1A_5 117.0 . . ?
N1_5 B1_5 C7_5 114.62(18) . . ?
N1_5 B1_5 C1_6 119.92(17) . . ?
C7_5 B1_5 C1_6 125.46(17) . . ?
C1_5 N2_5 N1_5 116.80(17) . . ?
C7_5 C2_5 C3_5 120.01(18) . . ?
C7_5 C2_5 C1_5 118.91(17) . . ?
C3_5 C2_5 C1_5 121.09(18) . . ?
C4_5 C3_5 C2_5 119.95(19) . . ?
C4_5 C3_5 H3_5 120.0 . . ?
C2_5 C3_5 H3_5 120.0 . . ?
C3_5 C4_5 C5_5 120.22(19) . . ?
C3_5 C4_5 H4_5 119.9 . . ?
C5_5 C4_5 H4_5 119.9 . . ?
C6_5 C5_5 C4_5 120.32(19) . . ?
C6_5 C5_5 H5_5 119.8 . . ?
C4_5 C5_5 H5_5 119.8 . . ?
C5_5 C6_5 C7_5 120.77(19) . . ?
C5_5 C6_5 H6_5 119.6 . . ?
C7_5 C6_5 H6_5 119.6 . . ?
C6_5 C7_5 C2_5 118.72(17) . . ?
C6_5 C7_5 B1_5 124.34(18) . . ?
C2_5 C7_5 B1_5 116.95(17) . . ?
C6_6 C1_6 C2_6 119.91(18) . . ?
C6_6 C1_6 B1_5 119.95(17) . . ?
C2_6 C1_6 B1_5 120.14(17) . . ?
C3_6 C2_6 C1_6 119.93(18) . . ?
C3_6 C2_6 C7_6 120.06(18) . . ?
C1_6 C2_6 C7_6 120.01(18) . . ?
C4_6 C3_6 C2_6 118.90(18) . . ?
C4_6 C3_6 C8_6 119.64(19) . . ?
C2_6 C3_6 C8_6 121.45(19) . . ?
C3_6 C4_6 C5_6 122.37(19) . . ?
C3_6 C4_6 H4_6 118.8 . . ?
C5_6 C4_6 H4_6 118.8 . . ?
C4_6 C5_6 C6_6 118.72(19) . . ?
C4_6 C5_6 C9_6 120.1(2) . . ?
C6_6 C5_6 C9_6 121.19(19) . . ?
C5_6 C6_6 C1_6 120.16(18) . . ?
C5_6 C6_6 C10_6 119.57(18) . . ?
C1_6 C6_6 C10_6 120.27(18) . . ?
C2_6 C7_6 H7A_6 109.5 . . ?
C2_6 C7_6 H7B_6 109.5 . . ?
H7A_6 C7_6 H7B_6 109.5 . . ?
C2_6 C7_6 H7C_6 109.5 . . ?
H7A_6 C7_6 H7C_6 109.5 . . ?
H7B_6 C7_6 H7C_6 109.5 . . ?
C3_6 C8_6 H8A_6 109.5 . . ?
C3_6 C8_6 H8B_6 109.5 . . ?
H8A_6 C8_6 H8B_6 109.5 . . ?
C3_6 C8_6 H8C_6 109.5 . . ?
H8A_6 C8_6 H8C_6 109.5 . . ?
H8B_6 C8_6 H8C_6 109.5 . . ?
C5_6 C9_6 H9A_6 109.5 . . ?
C5_6 C9_6 H9B_6 109.5 . . ?
H9A_6 C9_6 H9B_6 109.5 . . ?
C5_6 C9_6 H9C_6 109.5 . . ?
H9A_6 C9_6 H9C_6 109.5 . . ?
H9B_6 C9_6 H9C_6 109.5 . . ?
C6_6 C10_6 H10A_6 109.5 . . ?
C6_6 C10_6 H10B_6 109.5 . . ?
H10A_6 C10_6 H10B_6 109.5 . . ?
C6_6 C10_6 H10C_6 109.5 . . ?
H10A_6 C10_6 H10C_6 109.5 . . ?
H10B_6 C10_6 H10C_6 109.5 . . ?

loop_
_geom_bond_atom_site_label_1
_geom_bond_atom_site_label_2
_geom_bond_distance
_geom_bond_site_symmetry_2
_geom_bond_publ_flag
N1_1 N2_1 1.375(2) . ?
N1_1 B1_1 1.400(3) . ?
N1_1 H1_1 0.8800 . ?
C1_1 N2_1 1.296(3) . ?
C1_1 C2_1 1.441(3) . ?
C1_1 H1A_1 0.9500 . ?
B1_1 C7_1 1.534(3) . ?
B1_1 C1_2 1.580(3) . ?
C2_1 C3_1 1.405(3) . ?
C2_1 C7_1 1.416(3) . ?
C3_1 C4_1 1.373(3) . ?
C3_1 H3_1 0.9500 . ?
C4_1 C5_1 1.402(3) . ?
C4_1 H4_1 0.9500 . ?
C5_1 C6_1 1.374(3) . ?
C5_1 H5_1 0.9500 . ?
C6_1 C7_1 1.407(3) . ?
C6_1 H6_1 0.9500 . ?
C1_2 C2_2 1.410(3) . ?
C1_2 C6_2 1.411(3) . ?
C2_2 C3_2 1.402(3) . ?
C2_2 C7_2 1.513(3) . ?
C3_2 C4_2 1.395(3) . ?
C3_2 C8_2 1.512(3) . ?
C4_2 C5_2 1.393(3) . ?
C4_2 H4_2 0.9500 . ?
C5_2 C6_2 1.395(3) . ?
C5_2 C9_2 1.513(3) . ?
C6_2 C10_2 1.512(3) . ?
C7_2 H7A_2 0.9800 . ?
C7_2 H7B_2 0.9800 . ?
C7_2 H7C_2 0.9800 . ?
C8_2 H8A_2 0.9800 . ?
C8_2 H8B_2 0.9800 . ?
C8_2 H8C_2 0.9800 . ?
C9_2 H9A_2 0.9800 . ?
C9_2 H9B_2 0.9800 . ?
C9_2 H9C_2 0.9800 . ?
C10_2 H10A_2 0.9800 . ?
C10_2 H10B_2 0.9800 . ?
C10_2 H10C_2 0.9800 . ?
N1_3 N2_3 1.374(2) . ?
N1_3 B1_3 1.403(3) . ?
N1_3 H1_3 0.8800 . ?
C1_3 N2_3 1.295(3) . ?
C1_3 C2_3 1.443(3) . ?
C1_3 H1A_3 0.9500 . ?
B1_3 C7_3 1.541(3) . ?
B1_3 C1_4 1.581(3) . ?
C2_3 C3_3 1.404(3) . ?
C2_3 C7_3 1.409(3) . ?
C3_3 C4_3 1.374(3) . ?
C3_3 H3_3 0.9500 . ?
C4_3 C5_3 1.406(3) . ?
C4_3 H4_3 0.9500 . ?
C5_3 C6_3 1.377(3) . ?
C5_3 H5_3 0.9500 . ?
C6_3 C7_3 1.405(3) . ?
C6_3 H6_3 0.9500 . ?
C1_4 C2_4 1.407(3) . ?
C1_4 C6_4 1.411(3) . ?
C2_4 C3_4 1.402(3) . ?
C2_4 C7_4 1.511(3) . ?
C3_4 C4_4 1.390(3) . ?
C3_4 C8_4 1.512(3) . ?
C4_4 C5_4 1.393(3) . ?
C4_4 H4_4 0.9500 . ?
C5_4 C6_4 1.401(3) . ?
C5_4 C9_4 1.509(3) . ?
C6_4 C10_4 1.513(3) . ?
C7_4 H7A_4 0.9800 . ?
C7_4 H7B_4 0.9800 . ?
C7_4 H7C_4 0.9800 . ?
C8_4 H8A_4 0.9800 . ?
C8_4 H8B_4 0.9800 . ?
C8_4 H8C_4 0.9800 . ?
C9_4 H9A_4 0.9800 . ?
C9_4 H9B_4 0.9800 . ?
C9_4 H9C_4 0.9800 . ?
C10_4 H10A_4 0.9800 . ?
C10_4 H10B_4 0.9800 . ?
C10_4 H10C_4 0.9800 . ?
N1_5 N2_5 1.378(2) . ?
N1_5 B1_5 1.405(3) . ?
N1_5 H1_5 0.8800 . ?
C1_5 N2_5 1.297(3) . ?
C1_5 C2_5 1.437(3) . ?
C1_5 H1A_5 0.9500 . ?
B1_5 C7_5 1.541(3) . ?
B1_5 C1_6 1.580(3) . ?
C2_5 C7_5 1.408(3) . ?
C2_5 C3_5 1.412(3) . ?
C3_5 C4_5 1.376(3) . ?
C3_5 H3_5 0.9500 . ?
C4_5 C5_5 1.404(3) . ?
C4_5 H4_5 0.9500 . ?
C5_5 C6_5 1.374(3) . ?
C5_5 H5_5 0.9500 . ?
C6_5 C7_5 1.407(3) . ?
C6_5 H6_5 0.9500 . ?
C1_6 C6_6 1.408(3) . ?
C1_6 C2_6 1.410(3) . ?
C2_6 C3_6 1.399(3) . ?
C2_6 C7_6 1.512(3) . ?
C3_6 C4_6 1.392(3) . ?
C3_6 C8_6 1.507(3) . ?
C4_6 C5_6 1.392(3) . ?
C4_6 H4_6 0.9500 . ?
C5_6 C6_6 1.398(3) . ?
C5_6 C9_6 1.515(3) . ?
C6_6 C10_6 1.514(3) . ?
C7_6 H7A_6 0.9800 . ?
C7_6 H7B_6 0.9800 . ?
C7_6 H7C_6 0.9800 . ?
C8_6 H8A_6 0.9800 . ?
C8_6 H8B_6 0.9800 . ?
C8_6 H8C_6 0.9800 . ?
C9_6 H9A_6 0.9800 . ?
C9_6 H9B_6 0.9800 . ?
C9_6 H9C_6 0.9800 . ?
C10_6 H10A_6 0.9800 . ?
C10_6 H10B_6 0.9800 . ?
C10_6 H10C_6 0.9800 . ?

loop_
_geom_torsion_atom_site_label_1
_geom_torsion_atom_site_label_2
_geom_torsion_atom_site_label_3
_geom_torsion_atom_site_label_4
_geom_torsion
_geom_torsion_site_symmetry_1
_geom_torsion_site_symmetry_2
_geom_torsion_site_symmetry_3
_geom_torsion_site_symmetry_4
_geom_torsion_publ_flag
N2_1 N1_1 B1_1 C7_1 -1.8(3) . . . . ?
N2_1 N1_1 B1_1 C1_2 178.58(17) . . . . ?
C2_1 C1_1 N2_1 N1_1 0.9(3) . . . . ?
B1_1 N1_1 N2_1 C1_1 0.5(3) . . . . ?
N2_1 C1_1 C2_1 C3_1 178.84(19) . . . . ?
N2_1 C1_1 C2_1 C7_1 -0.7(3) . . . . ?
C7_1 C2_1 C3_1 C4_1 0.9(3) . . . . ?
C1_1 C2_1 C3_1 C4_1 -178.64(19) . . . . ?
C2_1 C3_1 C4_1 C5_1 0.1(3) . . . . ?
C3_1 C4_1 C5_1 C6_1 -1.2(3) . . . . ?
C4_1 C5_1 C6_1 C7_1 1.2(3) . . . . ?
C5_1 C6_1 C7_1 C2_1 -0.2(3) . . . . ?
C5_1 C6_1 C7_1 B1_1 179.20(19) . . . . ?
C3_1 C2_1 C7_1 C6_1 -0.9(3) . . . . ?
C1_1 C2_1 C7_1 C6_1 178.70(17) . . . . ?
C3_1 C2_1 C7_1 B1_1 179.69(17) . . . . ?
C1_1 C2_1 C7_1 B1_1 -0.7(3) . . . . ?
N1_1 B1_1 C7_1 C6_1 -177.55(18) . . . . ?
C1_2 B1_1 C7_1 C6_1 2.0(3) . . . . ?
N1_1 B1_1 C7_1 C2_1 1.8(3) . . . . ?
C1_2 B1_1 C7_1 C2_1 -178.59(18) . . . . ?
N1_1 B1_1 C1_2 C2_2 -79.7(2) . . . . ?
C7_1 B1_1 C1_2 C2_2 100.7(2) . . . . ?
N1_1 B1_1 C1_2 C6_2 98.3(2) . . . . ?
C7_1 B1_1 C1_2 C6_2 -81.3(3) . . . . ?
C6_2 C1_2 C2_2 C3_2 0.9(3) . . . . ?
B1_1 C1_2 C2_2 C3_2 178.87(18) . . . . ?
C6_2 C1_2 C2_2 C7_2 -178.08(18) . . . . ?
B1_1 C1_2 C2_2 C7_2 -0.1(3) . . . . ?
C1_2 C2_2 C3_2 C4_2 -1.3(3) . . . . ?
C7_2 C2_2 C3_2 C4_2 177.66(18) . . . . ?
C1_2 C2_2 C3_2 C8_2 179.65(18) . . . . ?
C7_2 C2_2 C3_2 C8_2 -1.4(3) . . . . ?
C2_2 C3_2 C4_2 C5_2 0.3(3) . . . . ?
C8_2 C3_2 C4_2 C5_2 179.4(2) . . . . ?
C3_2 C4_2 C5_2 C6_2 1.1(3) . . . . ?
C3_2 C4_2 C5_2 C9_2 -178.4(2) . . . . ?
C4_2 C5_2 C6_2 C1_2 -1.5(3) . . . . ?
C9_2 C5_2 C6_2 C1_2 177.9(2) . . . . ?
C4_2 C5_2 C6_2 C10_2 179.5(2) . . . . ?
C9_2 C5_2 C6_2 C10_2 -1.1(3) . . . . ?
C2_2 C1_2 C6_2 C5_2 0.5(3) . . . . ?
B1_1 C1_2 C6_2 C5_2 -177.46(19) . . . . ?
C2_2 C1_2 C6_2 C10_2 179.58(19) . . . . ?
B1_1 C1_2 C6_2 C10_2 1.6(3) . . . . ?
N2_3 N1_3 B1_3 C7_3 -0.3(3) . . . . ?
N2_3 N1_3 B1_3 C1_4 -179.24(17) . . . . ?
C2_3 C1_3 N2_3 N1_3 -0.8(3) . . . . ?
B1_3 N1_3 N2_3 C1_3 1.3(3) . . . . ?
N2_3 C1_3 C2_3 C3_3 178.8(2) . . . . ?
N2_3 C1_3 C2_3 C7_3 -0.7(3) . . . . ?
C7_3 C2_3 C3_3 C4_3 -0.7(3) . . . . ?
C1_3 C2_3 C3_3 C4_3 179.7(2) . . . . ?
C2_3 C3_3 C4_3 C5_3 -0.3(3) . . . . ?
C3_3 C4_3 C5_3 C6_3 0.5(3) . . . . ?
C4_3 C5_3 C6_3 C7_3 0.4(3) . . . . ?
C5_3 C6_3 C7_3 C2_3 -1.4(3) . . . . ?
C5_3 C6_3 C7_3 B1_3 177.91(18) . . . . ?
C3_3 C2_3 C7_3 C6_3 1.6(3) . . . . ?
C1_3 C2_3 C7_3 C6_3 -178.88(17) . . . . ?
C3_3 C2_3 C7_3 B1_3 -177.82(17) . . . . ?
C1_3 C2_3 C7_3 B1_3 1.7(3) . . . . ?
N1_3 B1_3 C7_3 C6_3 179.38(18) . . . . ?
C1_4 B1_3 C7_3 C6_3 -1.7(3) . . . . ?
N1_3 B1_3 C7_3 C2_3 -1.3(2) . . . . ?
C1_4 B1_3 C7_3 C2_3 177.63(17) . . . . ?
N1_3 B1_3 C1_4 C2_4 -94.8(2) . . . . ?
C7_3 B1_3 C1_4 C2_4 86.4(2) . . . . ?
N1_3 B1_3 C1_4 C6_4 84.8(2) . . . . ?
C7_3 B1_3 C1_4 C6_4 -94.1(2) . . . . ?
C6_4 C1_4 C2_4 C3_4 1.2(3) . . . . ?
B1_3 C1_4 C2_4 C3_4 -179.21(18) . . . . ?
C6_4 C1_4 C2_4 C7_4 -177.87(18) . . . . ?
B1_3 C1_4 C2_4 C7_4 1.7(3) . . . . ?
C1_4 C2_4 C3_4 C4_4 -1.0(3) . . . . ?
C7_4 C2_4 C3_4 C4_4 178.16(19) . . . . ?
C1_4 C2_4 C3_4 C8_4 179.03(19) . . . . ?
C7_4 C2_4 C3_4 C8_4 -1.8(3) . . . . ?
C2_4 C3_4 C4_4 C5_4 -0.2(3) . . . . ?
C8_4 C3_4 C4_4 C5_4 179.8(2) . . . . ?
C3_4 C4_4 C5_4 C6_4 1.1(3) . . . . ?
C3_4 C4_4 C5_4 C9_4 -178.8(2) . . . . ?
C4_4 C5_4 C6_4 C1_4 -0.8(3) . . . . ?
C9_4 C5_4 C6_4 C1_4 179.13(19) . . . . ?
C4_4 C5_4 C6_4 C10_4 179.64(18) . . . . ?
C9_4 C5_4 C6_4 C10_4 -0.4(3) . . . . ?
C2_4 C1_4 C6_4 C5_4 -0.3(3) . . . . ?
B1_3 C1_4 C6_4 C5_4 -179.89(17) . . . . ?
C2_4 C1_4 C6_4 C10_4 179.19(18) . . . . ?
B1_3 C1_4 C6_4 C10_4 -0.4(3) . . . . ?
N2_5 N1_5 B1_5 C7_5 0.1(3) . . . . ?
N2_5 N1_5 B1_5 C1_6 -179.65(17) . . . . ?
C2_5 C1_5 N2_5 N1_5 -0.1(3) . . . . ?
B1_5 N1_5 N2_5 C1_5 -0.1(3) . . . . ?
N2_5 C1_5 C2_5 C7_5 0.3(3) . . . . ?
N2_5 C1_5 C2_5 C3_5 -179.7(2) . . . . ?
C7_5 C2_5 C3_5 C4_5 0.3(3) . . . . ?
C1_5 C2_5 C3_5 C4_5 -179.71(18) . . . . ?
C2_5 C3_5 C4_5 C5_5 0.5(3) . . . . ?
C3_5 C4_5 C5_5 C6_5 -1.2(3) . . . . ?
C4_5 C5_5 C6_5 C7_5 1.1(3) . . . . ?
C5_5 C6_5 C7_5 C2_5 -0.3(3) . . . . ?
C5_5 C6_5 C7_5 B1_5 179.49(18) . . . . ?
C3_5 C2_5 C7_5 C6_5 -0.4(3) . . . . ?
C1_5 C2_5 C7_5 C6_5 179.61(17) . . . . ?
C3_5 C2_5 C7_5 B1_5 179.77(17) . . . . ?
C1_5 C2_5 C7_5 B1_5 -0.2(3) . . . . ?
N1_5 B1_5 C7_5 C6_5 -179.76(17) . . . . ?
C1_6 B1_5 C7_5 C6_5 0.0(3) . . . . ?
N1_5 B1_5 C7_5 C2_5 0.0(2) . . . . ?
C1_6 B1_5 C7_5 C2_5 179.77(17) . . . . ?
N1_5 B1_5 C1_6 C6_6 -98.7(2) . . . . ?
C7_5 B1_5 C1_6 C6_6 81.5(2) . . . . ?
N1_5 B1_5 C1_6 C2_6 81.5(2) . . . . ?
C7_5 B1_5 C1_6 C2_6 -98.3(2) . . . . ?
C6_6 C1_6 C2_6 C3_6 0.4(3) . . . . ?
B1_5 C1_6 C2_6 C3_6 -179.82(17) . . . . ?
C6_6 C1_6 C2_6 C7_6 -179.92(17) . . . . ?
B1_5 C1_6 C2_6 C7_6 -0.1(3) . . . . ?
C1_6 C2_6 C3_6 C4_6 -0.7(3) . . . . ?
C7_6 C2_6 C3_6 C4_6 179.59(18) . . . . ?
C1_6 C2_6 C3_6 C8_6 179.84(18) . . . . ?
C7_6 C2_6 C3_6 C8_6 0.1(3) . . . . ?
C2_6 C3_6 C4_6 C5_6 0.3(3) . . . . ?
C8_6 C3_6 C4_6 C5_6 179.8(2) . . . . ?
C3_6 C4_6 C5_6 C6_6 0.4(3) . . . . ?
C3_6 C4_6 C5_6 C9_6 -179.52(19) . . . . ?
C4_6 C5_6 C6_6 C1_6 -0.7(3) . . . . ?
C9_6 C5_6 C6_6 C1_6 179.19(19) . . . . ?
C4_6 C5_6 C6_6 C10_6 178.66(19) . . . . ?
C9_6 C5_6 C6_6 C10_6 -1.4(3) . . . . ?
C2_6 C1_6 C6_6 C5_6 0.4(3) . . . . ?
B1_5 C1_6 C6_6 C5_6 -179.45(17) . . . . ?
C2_6 C1_6 C6_6 C10_6 -179.04(18) . . . . ?
B1_5 C1_6 C6_6 C10_6 1.2(3) . . . . ?
